data_4075486
loop_
_publ_author_name
'Mountford, Andrew J.'
'Lancaster, Simon J.'
'Coles, Simon J.'
'Horton, Peter N.'
'Hughes, David L.'
'Hursthouse, Michael B.'
'Light, Mark E.'

_publ_section_title
;
 The Synthesis, Molecular Structures, and Supramolecular Architecture of
 Amine Adducts of Bis(pentafluorophenyl)zinc
;
_journal_issue 16
_journal_name_full Organometallics
_journal_page_first 3837
_journal_paper_doi 10.1021/om060319d
_journal_volume 25
_journal_year 2006
_chemical_formula_sum 'C16 H14 F10 N2 Zn'
_chemical_formula_weight 489.66
_chemical_name_systematic
;
 ?
;
_space_group_IT_number 15
_symmetry_cell_setting monoclinic
_symmetry_space_group_name_Hall '-C 2yc'
_symmetry_space_group_name_H-M 'C 1 2/c 1'
_atom_sites_solution_hydrogens geom
_atom_sites_solution_primary direct
_atom_sites_solution_secondary difmap
_audit_creation_method SHELXL-97
_cell_angle_alpha 90.00
_cell_angle_beta 113.509(1)
_cell_angle_gamma 90.00
_cell_formula_units_Z 4
_cell_length_a 17.2494(3)
_cell_length_b 6.8268(2)
_cell_length_c 16.9013(4)
_cell_measurement_temperature 120(2)
_cell_volume 1825.07(8)
_computing_cell_refinement 'DENZO (Otwinowski and MInor, 1997)'
_computing_data_collection 'COLLECT (Hooft, 1998)'
_computing_data_reduction 'DENZO, COLLECT, MAXUS (Mackay et al., 1998)'
_computing_molecular_graphics 'CAMERON (Watkin, et al., 1993)'
_computing_publication_material 'WINGX (Farrugia, 1998)'
_computing_structure_refinement 'SHELXL-97 (Sheldrick, 1997)'
_computing_structure_solution 'SHELXS-97 (Sheldrick, 1990)'
_diffrn_ambient_temperature 120(2)
_diffrn_detector_area_resol_mean 9.091
_diffrn_measured_fraction_theta_full 0.995
_diffrn_measured_fraction_theta_max 0.995
_diffrn_measurement_device_type 'Bruker Nonius Kappa CCD Area detector'
_diffrn_measurement_method '\f and \w scans to fill the asymmetric unit'
_diffrn_radiation_monochromator graphite
_diffrn_radiation_source 'fine-focus sealed tube'
_diffrn_radiation_type MoK\a
_diffrn_radiation_wavelength 0.71073
_diffrn_reflns_av_R_equivalents 0.0140
_diffrn_reflns_av_sigmaI/netI 0.0229
_diffrn_reflns_limit_h_max 20
_diffrn_reflns_limit_h_min -19
_diffrn_reflns_limit_k_max 8
_diffrn_reflns_limit_k_min -7
_diffrn_reflns_limit_l_max 19
_diffrn_reflns_limit_l_min -20
_diffrn_reflns_number 3007
_diffrn_reflns_theta_full 25.03
_diffrn_reflns_theta_max 25.03
_diffrn_reflns_theta_min 3.25
_exptl_absorpt_coefficient_mu 1.448
_exptl_absorpt_correction_T_max 0.8687
_exptl_absorpt_correction_T_min 0.6312
_exptl_absorpt_correction_type multi-scan
_exptl_absorpt_process_details 'SORTAV (Blessing, 1997)'
_exptl_crystal_colour Colourless
_exptl_crystal_density_diffrn 1.782
_exptl_crystal_density_method 'not measured'
_exptl_crystal_description Prism
_exptl_crystal_F_000 976
_exptl_crystal_size_max 0.35
_exptl_crystal_size_mid 0.20
_exptl_crystal_size_min 0.10
_refine_diff_density_max 0.257
_refine_diff_density_min -0.226
_refine_diff_density_rms 0.045
_refine_ls_extinction_method none
_refine_ls_goodness_of_fit_ref 1.057
_refine_ls_hydrogen_treatment constr
_refine_ls_matrix_type full
_refine_ls_number_parameters 134
_refine_ls_number_reflns 1596
_refine_ls_number_restraints 0
_refine_ls_restrained_S_all 1.057
_refine_ls_R_factor_all 0.0206
_refine_ls_R_factor_gt 0.0197
_refine_ls_shift/su_max 0.004
_refine_ls_shift/su_mean 0.000
_refine_ls_structure_factor_coef Fsqd
_refine_ls_weighting_details 'calc w=1/[\s^2^(Fo^2^)+(0.0199P)^2^+2.7829P] where P=(Fo^2^+2Fc^2^)/3'
_refine_ls_weighting_scheme calc
_refine_ls_wR_factor_gt 0.0534
_refine_ls_wR_factor_ref 0.0539
_reflns_number_gt 1554
_reflns_number_total 1596
_reflns_threshold_expression >2sigma(I)
_cod_data_source_file om060319dsi20060602_044627.cif
_cod_data_source_block comp3
_cod_original_sg_symbol_H-M C2/c
_cod_database_code 4075486

loop_
_symmetry_equiv_pos_as_xyz
'x, y, z'
'x, -y, z+1/2'
'x+1/2, y+1/2, z'
'x+1/2, -y+1/2, z+1/2'
'-x, -y, -z'
'-x, y, -z-1/2'
'-x+1/2, -y+1/2, -z'
'-x+1/2, y+1/2, -z-1/2'

loop_
_atom_site_label
_atom_site_type_symbol
_atom_site_fract_x
_atom_site_fract_y
_atom_site_fract_z
_atom_site_U_iso_or_equiv
_atom_site_adp_type
_atom_site_occupancy
_atom_site_symmetry_multiplicity
_atom_site_calc_flag
_atom_site_refinement_flags
C1 C -0.17406(11) 0.3232(3) 0.16161(11) 0.0201(4) Uani 1 1 d .
C2 C -0.23899(10) 0.4226(3) 0.09859(12) 0.0214(4) Uani 1 1 d .
C3 C -0.22797(11) 0.4891(3) 0.02698(11) 0.0214(4) Uani 1 1 d .
C4 C -0.15171(11) 0.4584(3) 0.02037(11) 0.0212(4) Uani 1 1 d .
C5 C -0.08892(10) 0.3597(2) 0.08608(11) 0.0190(4) Uani 1 1 d .
C6 C -0.09675(10) 0.2859(2) 0.15847(11) 0.0170(3) Uani 1 1 d .
C7 C 0.11176(12) -0.2027(3) 0.24442(12) 0.0281(4) Uani 1 1 d .
H7A H 0.0782 -0.2978 0.2607 0.042 Uiso 1 1 calc R
H7B H 0.1529 -0.1404 0.2964 0.042 Uiso 1 1 calc R
H7C H 0.1416 -0.2700 0.2137 0.042 Uiso 1 1 calc R
C8 C -0.00306(12) -0.1415(3) 0.10579(12) 0.0252(4) Uani 1 1 d .
H8A H 0.0297 -0.2147 0.0798 0.038 Uiso 1 1 calc R
H8B H -0.0357 -0.0387 0.0660 0.038 Uiso 1 1 calc R
H8C H -0.0417 -0.2309 0.1174 0.038 Uiso 1 1 calc R
N1 N 0.05514(9) -0.0514(2) 0.18761(9) 0.0188(3) Uani 1 1 d .
H1 H 0.0904 0.0288 0.1721 0.023 Uiso 1 1 calc R
F1 F -0.18957(6) 0.25943(18) 0.23052(7) 0.0305(3) Uani 1 1 d .
F2 F -0.31422(6) 0.45356(18) 0.10414(7) 0.0333(3) Uani 1 1 d .
F3 F -0.29124(6) 0.58154(16) -0.03653(7) 0.0296(3) Uani 1 1 d .
F4 F -0.14102(7) 0.52417(18) -0.04965(7) 0.0341(3) Uani 1 1 d .
F5 F -0.01425(6) 0.33540(16) 0.07706(7) 0.0272(3) Uani 1 1 d .
Zn1 Zn 0.0000 0.13718(4) 0.2500 0.01564(10) Uani 1 2 d S

loop_
_atom_site_aniso_label
_atom_site_aniso_U_11
_atom_site_aniso_U_22
_atom_site_aniso_U_33
_atom_site_aniso_U_23
_atom_site_aniso_U_13
_atom_site_aniso_U_12
C1 0.0195(9) 0.0204(9) 0.0199(9) -0.0012(7) 0.0075(7) -0.0003(7)
C2 0.0128(8) 0.0206(9) 0.0283(10) -0.0036(8) 0.0057(7) 0.0011(7)
C3 0.0174(8) 0.0149(9) 0.0222(9) -0.0014(7) -0.0023(7) -0.0002(7)
C4 0.0254(9) 0.0178(9) 0.0185(9) 0.0005(7) 0.0066(7) -0.0039(7)
C5 0.0145(8) 0.0176(9) 0.0242(9) -0.0021(7) 0.0068(7) -0.0022(7)
C6 0.0153(8) 0.0148(8) 0.0185(8) -0.0030(7) 0.0041(7) -0.0012(7)
C7 0.0269(10) 0.0295(10) 0.0293(10) 0.0053(9) 0.0126(8) 0.0127(8)
C8 0.0241(9) 0.0261(10) 0.0251(10) -0.0070(8) 0.0094(8) -0.0016(8)
N1 0.0166(7) 0.0194(8) 0.0204(7) -0.0005(6) 0.0073(6) 0.0009(6)
F1 0.0245(6) 0.0439(7) 0.0284(6) 0.0100(5) 0.0160(5) 0.0101(5)
F2 0.0159(5) 0.0425(7) 0.0416(7) 0.0050(6) 0.0114(5) 0.0094(5)
F3 0.0213(5) 0.0249(6) 0.0277(6) 0.0041(5) -0.0059(4) 0.0021(4)
F4 0.0362(6) 0.0395(7) 0.0261(6) 0.0125(5) 0.0119(5) 0.0013(5)
F5 0.0207(5) 0.0333(6) 0.0326(6) 0.0064(5) 0.0158(5) 0.0025(4)
Zn1 0.01209(15) 0.01666(16) 0.01705(16) 0.000 0.00464(11) 0.000

loop_
_atom_type_symbol
_atom_type_description
_atom_type_scat_dispersion_real
_atom_type_scat_dispersion_imag
_atom_type_scat_source
C C 0.0033 0.0016 'International Tables Vol C Tables 4.2.6.8 and 6.1.1.4'
H H 0.0000 0.0000 'International Tables Vol C Tables 4.2.6.8 and 6.1.1.4'
N N 0.0061 0.0033 'International Tables Vol C Tables 4.2.6.8 and 6.1.1.4'
F F 0.0171 0.0103 'International Tables Vol C Tables 4.2.6.8 and 6.1.1.4'
Zn Zn 0.2839 1.4301 'International Tables Vol C Tables 4.2.6.8 and 6.1.1.4'

loop_
_geom_angle_atom_site_label_1
_geom_angle_atom_site_label_2
_geom_angle_atom_site_label_3
_geom_angle
_geom_angle_site_symmetry_1
_geom_angle_site_symmetry_3
F1 C1 C6 119.69(15) . .
F1 C1 C2 116.15(15) . .
C6 C1 C2 124.16(16) . .
F2 C2 C3 118.83(15) . .
F2 C2 C1 121.95(16) . .
C3 C2 C1 119.21(16) . .
F3 C3 C2 120.30(16) . .
F3 C3 C4 120.21(16) . .
C2 C3 C4 119.48(16) . .
F4 C4 C5 122.15(16) . .
F4 C4 C3 119.35(15) . .
C5 C4 C3 118.49(16) . .
F5 C5 C6 119.02(15) . .
F5 C5 C4 116.25(15) . .
C6 C5 C4 124.73(16) . .
C5 C6 C1 113.91(15) . .
C5 C6 Zn1 121.02(12) . .
C1 C6 Zn1 125.07(13) . .
N1 C7 H7A 109.5 . .
N1 C7 H7B 109.5 . .
H7A C7 H7B 109.5 . .
N1 C7 H7C 109.5 . .
H7A C7 H7C 109.5 . .
H7B C7 H7C 109.5 . .
N1 C8 H8A 109.5 . .
N1 C8 H8B 109.5 . .
H8A C8 H8B 109.5 . .
N1 C8 H8C 109.5 . .
H8A C8 H8C 109.5 . .
H8B C8 H8C 109.5 . .
C8 N1 C7 109.97(14) . .
C8 N1 Zn1 116.52(11) . .
C7 N1 Zn1 114.37(11) . .
C8 N1 H1 104.9 . .
C7 N1 H1 104.9 . .
Zn1 N1 H1 104.9 . .
C6 Zn1 C6 120.21(9) 6_556 .
C6 Zn1 N1 108.66(6) 6_556 6_556
C6 Zn1 N1 106.67(6) . 6_556
C6 Zn1 N1 106.67(6) 6_556 .
C6 Zn1 N1 108.66(6) . .
N1 Zn1 N1 105.02(8) 6_556 .

loop_
_geom_bond_atom_site_label_1
_geom_bond_atom_site_label_2
_geom_bond_distance
_geom_bond_site_symmetry_2
C1 F1 1.366(2) .
C1 C6 1.379(2) .
C1 C2 1.378(2) .
C2 F2 1.3544(19) .
C2 C3 1.375(3) .
C3 F3 1.3442(19) .
C3 C4 1.380(3) .
C4 F4 1.345(2) .
C4 C5 1.379(2) .
C5 F5 1.3661(19) .
C5 C6 1.379(2) .
C6 Zn1 2.0370(17) .
C7 N1 1.481(2) .
C7 H7A 0.9800 .
C7 H7B 0.9800 .
C7 H7C 0.9800 .
C8 N1 1.480(2) .
C8 H8A 0.9800 .
C8 H8B 0.9800 .
C8 H8C 0.9800 .
N1 Zn1 2.1151(14) .
N1 H1 0.9300 .
Zn1 C6 2.0370(17) 6_556
Zn1 N1 2.1151(14) 6_556

loop_
_geom_hbond_atom_site_label_D
_geom_hbond_atom_site_label_H
_geom_hbond_atom_site_label_A
_geom_hbond_distance_DH
_geom_hbond_distance_HA
_geom_hbond_distance_DA
_geom_hbond_angle_DHA
_geom_hbond_site_symmetry_A
N1 H1 F2 0.93 2.41 3.0995(17) 131.1 3_545
N1 H1 F1 0.93 2.42 3.0388(18) 123.7 6_556
